data_4122454
loop_
_publ_author_name
'Kapelewski, Matthew T.'
'Geier, Stephen J.'
'Hudson, Matthew R.'
'St\"uck, David'
'Mason, Jarad A.'
'Nelson, Jocienne N.'
'Xiao, Dianne J.'
'Hulvey, Zeric'
'Gilmour, Elizabeth'
'FitzGerald, Stephen A.'
'Head-Gordon, Martin'
'Brown, Craig M.'
'Long, Jeffrey R.'

_publ_section_title
;
 M2(m-dobdc) (M = Mg, Mn, Fe, Co, Ni) Metal-Organic Frameworks Exhibiting
 Increased Charge Density and Enhanced H2 Binding at the Open Metal Sites.
;
_journal_issue 34
_journal_name_full 'Journal of the American Chemical Society'
_journal_page_first 12119
_journal_paper_doi 10.1021/ja506230r
_journal_volume 136
_journal_year 2014
_chemical_formula_sum 'C4 H Co D4.49 O3'
_chemical_formula_weight 165.03
_chemical_name_systematic ' ?'
_space_group_IT_number 160
_symmetry_cell_setting trigonal
_symmetry_space_group_name_Hall 'R 3 -2"'
_symmetry_space_group_name_H-M 'R 3 m :H'
_audit_creation_date 2013-06-27T12:08
_audit_creation_method 'from EXP file using GSAS2CIF'
_audit_update_record ' 2013-06-27T12:08  Initial CIF as created by GSAS2CIF'
_cell_angle_alpha 90.0
_cell_angle_beta 90.0
_cell_angle_gamma 120.0
_cell_formula_units_Z 18
_cell_length_a 25.9008(11)
_cell_length_b 25.9008
_cell_length_c 6.8104(4)
_cell_volume 3956.7(3)
_computing_structure_refinement GSAS
_diffrn_radiation_probe neutron
_diffrn_radiation_wavelength 2.078
_exptl_absorpt_correction_T_max 1.00000
_exptl_absorpt_correction_T_min 1.00000
_exptl_absorpt_process_details
;   GSAS Absorption/surface roughness correction: function number 0
 No correction is applied.
;
_pd_block_id 2013-06-27T12:08|CO_PRIME_2P25D2_R||BT1
_pd_calc_method 'Rietveld Refinement'
_pd_instr_location ' ?'
_pd_meas_2theta_range_inc 0.05
_pd_meas_2theta_range_max 166.25
_pd_meas_2theta_range_min 1.5
_pd_meas_number_of_points 3296
_pd_phase_name Co_dobdc_prime_2.25_D2
_pd_proc_2theta_range_inc 0.05
_pd_proc_2theta_range_max 166.2726
_pd_proc_2theta_range_min 1.5226
_pd_proc_info_datetime 2013-06-27T12:08:45
_pd_proc_info_excluded_regions ' ?'
_pd_proc_ls_background_function
;   GSAS Background function number 1 with 10 terms.
 Shifted Chebyshev function of 1st kind
      1:    893.873     2:   -162.696     3:    176.110     4:    20.9968    
      5:    85.0816     6:   -4.13760     7:    45.2158     8:    1.68342    
      9:    18.9309    10:   0.123730    
;
_pd_proc_ls_peak_cutoff 0.00050
_pd_proc_ls_profile_function
;
 CW Profile function number 3 with  19 terms
 Pseudovoigt profile coefficients as parameterized in
 P. Thompson, D.E. Cox & J.B. Hastings (1987). J. Appl. Cryst.,20,79-83.
 Asymmetry correction of L.W. Finger, D.E. Cox & A. P. Jephcoat (1994).
 J. Appl. Cryst.,27,892-900.
 Peak tails are ignored  where the intensity is below 0.0005 times the peak
   Aniso. broadening axis   0.0   0.0   1.0
;
_pd_proc_ls_prof_R_factor 0.0273
_pd_proc_ls_prof_wR_expected 0.0312
_pd_proc_ls_prof_wR_factor 0.0332
_pd_proc_number_of_points 3296
_pd_spec_mounting ' ?'
_refine_ls_goodness_of_fit_all 1.07
_refine_ls_matrix_type full
_refine_ls_number_parameters 71
_refine_ls_number_restraints 16
_refine_ls_R_Fsqd_factor 0.05108
_refine_ls_shift/su_max 11.70
_refine_ls_shift/su_mean 2.23
_reflns_d_resolution_high 1.059
_reflns_d_resolution_low 12.950
_reflns_limit_h_max 21
_reflns_limit_h_min 0
_reflns_limit_k_max 12
_reflns_limit_k_min 0
_reflns_limit_l_max 6
_reflns_limit_l_min -6
_reflns_number_total 436
_cod_data_source_file CO_PRIME_2P25D2_R.cif
_cod_data_source_block CO_PRIME_2P25D2_R_publ
_cod_depositor_comments
;
The following automatic conversions were performed:

'_geom_bond_publ_flag' value 'N' changed to 'n' according to
/usr/data/users/saulius/crontab/automatic-downloads/rss-feeds/ACS/lib/dictionaries/cif_core.dic
dictionary named 'cif_core.dic' version 2.4.2 from 2011-04-26 (188
times).

'_geom_angle_publ_flag' value 'N' changed to 'n' according
to
/usr/data/users/saulius/crontab/automatic-downloads/rss-feeds/ACS/lib/dictionaries/cif_core.dic
dictionary named 'cif_core.dic' version 2.4.2 from 2011-04-26 (32
times).

Automatic conversion script
Id: cif_fix_values 2281 2013-09-26 08:29:07Z andrius 

 Adding full bibliography for 4122440--4122455.cif.
;
_cod_original_cell_volume 3956.7(4)
_cod_original_sg_symbol_H-M 'R 3 m'
_cod_original_formula_sum 'C4 H D4.49 Co O3'
_cod_database_code 4122454
_gsas_exptl_extinct_corr_t_min 1.00000
_gsas_exptl_extinct_corr_t_max 1.00000

loop_
_symmetry_equiv_pos_site_id
_symmetry_equiv_pos_as_xyz
1 +x,+y,+z
2 -y,x-y,+z
3 y-x,-x,+z
4 y-x,+y,+z
5 -y,-x,+z
6 +x,x-y,+z
101 +x+1/3,+y+2/3,+z+2/3
102 -y+1/3,x-y+2/3,+z+2/3
103 y-x+1/3,-x+2/3,+z+2/3
104 y-x+1/3,+y+2/3,+z+2/3
105 -y+1/3,-x+2/3,+z+2/3
106 +x+1/3,x-y+2/3,+z+2/3
201 +x+2/3,+y+1/3,+z+1/3
202 -y+2/3,x-y+1/3,+z+1/3
203 y-x+2/3,-x+1/3,+z+1/3
204 y-x+2/3,+y+1/3,+z+1/3
205 -y+2/3,-x+1/3,+z+1/3
206 +x+2/3,x-y+1/3,+z+1/3

loop_
_atom_site_type_symbol
_atom_site_label
_atom_site_fract_x
_atom_site_fract_y
_atom_site_fract_z
_atom_site_occupancy
_atom_site_thermal_displace_type
_atom_site_U_iso_or_equiv
_atom_site_symmetry_multiplicity
C C1 0.6578(6) 0.8758(6) 0.8323(27) 1.0 Uiso 0.013(4) 18
C C2 0.6676(8) 0.8338(4) 0.7388(35) 1.0 Uiso 0.009(5) 9
C C6 0.6425(6) 0.8683(6) 0.0414(26) 1.0 Uiso 0.019(4) 18
C C11 0.6357(5) 0.9108(6) 0.1609(24) 1.0 Uiso 0.015(4) 18
Co Co2 0.3281(15) 0.3725(13) 0.565(5) 1.0 Uiso 0.003(8) 18
H H7 0.6761(14) 0.8380(7) 0.594(7) 1.0 Uiso 0.035(11) 9
O O9 0.6747(5) 0.9287(5) 0.7468(24) 1.0 Uiso 0.000(4) 18
O O12 0.6538(6) 0.9638(7) 0.0898(22) 1.0 Uiso 0.011(5) 18
O O15 0.6130(6) 0.8968(7) 0.3324(23) 1.0 Uiso 0.019(4) 18
C C2m 0.6295(8) 0.8147(4) 0.1369(28) 1.0 Uiso 0.008(6) 9
H H7m 0.6204(15) 0.8102(7) 0.267(7) 1.0 Uiso 0.018(9) 9
D D1 0.2059(5) 0.2157(5) 0.0010(20) 1.82(4) Uiso 0.089(6) 18
D D2 0.7756(7) 0.9478(6) 0.4234(26) 1.637(32) Uiso 0.104(5) 18
D D3 0.5760(10) 0.1521(20) 0.526(6) 1.05(9) Uiso 0.23(4) 9
D D4 0.5872(24) 0.174(5) 0.164(16) 1.03(15) Uiso 0.78(15) 9

loop_
_atom_type_symbol
_atom_type_number_in_cell
_atom_type_scat_length_neutron
_atom_type_scat_source
C 72.0 0.6646 International_Tables_Vol_C
Co 18.0 0.2490 International_Tables_Vol_C
H 18.0 -0.3739 International_Tables_Vol_C
O 54.0 0.5803 International_Tables_Vol_C
D 80.905 0.6671 International_Tables_Vol_C

loop_
_geom_angle_atom_site_label_1
_geom_angle_atom_site_label_2
_geom_angle_atom_site_label_3
_geom_angle
_geom_angle_site_symmetry_1
_geom_angle_site_symmetry_3
_geom_angle_publ_flag
C2 C1 C6 119.1(16) 1_555 1_556 n
C2 C1 O9 120.4(16) 1_555 1_555 n
C6 C1 O9 118.9(12) 1_556 1_555 n
C1 C2 C1 121.9(23) 1_555 6_565 n
C1 C2 H7 118.7(12) 1_555 1_555 n
C1 C2 H7 118.7(12) 6_565 1_555 n
C1 C6 C11 125.0(12) 1_554 1_555 n
C1 C6 C2m 119.5(14) 1_554 1_555 n
C11 C6 C2m 115.3(13) 1_555 1_555 n
C6 C11 O12 118.4(14) 1_555 1_555 n
C6 C11 O15 120.7(13) 1_555 1_555 n
O12 C11 O15 120.9(14) 1_555 1_555 n
O9 Co2 O9 171.8(25) 3_565 102_654 n
O9 Co2 O12 85.3(14) 3_565 102_655 n
O9 Co2 O12 95.5(12) 3_565 201_445 n
O9 Co2 O15 97.3(17) 3_565 3_565 n
O9 Co2 O12 86.9(18) 102_654 102_655 n
O9 Co2 O12 81.6(11) 102_654 201_445 n
O9 Co2 O15 90.4(15) 102_654 3_565 n
O12 Co2 O12 85.0(14) 102_655 201_445 n
O12 Co2 O15 175.3(17) 102_655 3_565 n
O12 Co2 O15 90.8(13) 201_445 3_565 n
C1 O9 Co2 130.5(12) 1_555 2_665 n
C1 O9 Co2 122.5(15) 1_555 203_565 n
Co2 O9 Co2 92.3(15) 2_665 203_565 n
C11 O12 Co2 128.8(13) 1_555 101_554 n
C11 O12 Co2 129.2(15) 1_555 203_564 n
Co2 O12 Co2 96.3(8) 101_554 203_564 n
C11 O15 Co2 126.5(13) 1_555 2_665 n
C6 C2m C6 119.4(17) 1_555 6_565 n
C6 C2m H7m 119.7(9) 1_555 1_555 n
C6 C2m H7m 119.7(9) 6_565 1_555 n

loop_
_geom_bond_atom_site_label_1
_geom_bond_atom_site_label_2
_geom_bond_distance
_geom_bond_site_symmetry_2
_geom_bond_publ_flag
C1 C2 1.388(16) 1_555 n
C1 C6 1.465(14) 1_556 n
C1 Co2 3.136(35) 2_665 n
C1 Co2 2.953(34) 203_565 n
C1 H7 2.07(4) 1_555 n
C1 O9 1.346(17) 1_555 n
C1 D1 3.336(18) 2_666 n
C1 D1 3.354(17) 101_555 n
C1 D2 3.854(23) 1_555 n
C1 D3 3.44(5) 202_555 n
C2 C1 1.388(16) 1_555 n
C2 C1 1.388(16) 6_565 n
C2 H7 1.01(6) 1_555 n
C2 D1 4.061(16) 2_666 n
C2 D1 4.061(16) 5_666 n
C2 D2 3.591(23) 1_555 n
C2 D2 3.591(23) 6_565 n
C2 D3 3.53(5) 202_555 n
C6 C1 1.465(14) 1_554 n
C6 C11 1.449(19) 1_555 n
C6 Co2 3.22(4) 203_564 n
C6 C2m 1.412(13) 1_555 n
C6 H7m 2.02(4) 1_555 n
C6 D1 3.456(15) 2_665 n
C6 D1 3.839(19) 101_554 n
C6 D2 3.974(21) 1_555 n
C6 D2 3.889(20) 103_564 n
C6 D3 3.35(5) 202_554 n
C11 C6 1.449(19) 1_555 n
C11 Co2 3.03(4) 2_665 n
C11 Co2 3.084(33) 101_554 n
C11 Co2 2.87(4) 203_564 n
C11 O12 1.301(17) 1_555 n
C11 O15 1.276(15) 1_555 n
C11 D1 3.510(15) 2_665 n
C11 D1 4.029(13) 101_554 n
C11 D1 4.106(15) 101_555 n
C11 D2 3.711(20) 1_555 n
C11 D2 3.183(16) 103_564 n
Co2 C1 3.136(35) 3_565 n
Co2 C1 2.953(34) 102_654 n
Co2 C6 3.22(4) 102_655 n
Co2 C11 3.03(4) 3_565 n
Co2 C11 2.87(4) 102_655 n
Co2 C11 3.084(33) 201_445 n
Co2 Co2 2.95(4) 103_554 n
Co2 Co2 2.95(4) 202_555 n
Co2 O9 2.090(31) 3_565 n
Co2 O9 2.002(29) 102_654 n
Co2 O12 3.291(33) 3_565 n
Co2 O12 1.86(4) 102_655 n
Co2 O12 2.097(32) 201_445 n
Co2 O15 2.10(4) 3_565 n
Co2 O15 3.32(4) 201_445 n
Co2 D1 5.331(33) 1_555 n
Co2 D1 4.742(32) 1_556 n
Co2 D1 2.232(32) 103_555 n
Co2 D1 4.272(31) 202_555 n
Co2 D2 4.057(34) 3_565 n
Co2 D2 4.24(4) 102_654 n
Co2 D2 4.503(33) 102_655 n
Co2 D2 4.80(4) 201_445 n
Co2 D3 4.89(4) 201_455 n
Co2 D4 4.78(8) 201_455 n
H7 C1 2.07(4) 1_555 n
H7 C1 2.07(4) 6_565 n
H7 C2 1.01(6) 1_555 n
H7 D2 2.957(32) 1_555 n
H7 D2 2.957(32) 6_565 n
O9 C1 1.346(17) 1_555 n
O9 Co2 2.090(31) 2_665 n
O9 Co2 2.002(29) 203_565 n
O9 D1 3.012(17) 2_666 n
O9 D1 3.137(18) 101_555 n
O9 D2 3.260(19) 1_555 n
O12 C11 1.301(17) 1_555 n
O12 Co2 3.291(33) 2_665 n
O12 Co2 2.097(32) 101_554 n
O12 Co2 1.86(4) 203_564 n
O12 D1 3.155(16) 2_665 n
O12 D1 3.907(18) 101_554 n
O12 D2 4.073(20) 1_555 n
O12 D2 3.325(18) 103_564 n
O15 C11 1.276(15) 1_555 n
O15 Co2 2.10(4) 2_665 n
O15 Co2 3.32(4) 101_554 n
O15 D1 2.880(18) 101_555 n
O15 D2 3.781(21) 1_555 n
O15 D2 3.176(18) 103_564 n
O15 D4 3.75(9) 202_555 n
C2m C6 1.412(13) 1_555 n
C2m C6 1.413(13) 6_565 n
C2m H7m 0.91(6) 1_555 n
C2m D2 4.118(21) 1_555 n
C2m D2 4.119(21) 6_565 n
C2m D3 3.20(5) 202_554 n
C2m D4 3.94(11) 202_555 n
H7m C6 2.02(4) 1_555 n
H7m C6 2.02(4) 6_565 n
H7m C2m 0.91(6) 1_555 n
H7m D2 3.959(30) 1_555 n
H7m D2 3.959(30) 6_565 n
H7m D3 3.65(6) 202_554 n
H7m D4 3.27(13) 202_555 n
D1 C1 3.336(18) 3_564 n
D1 C1 3.354(17) 201_444 n
D1 C2 4.061(16) 3_564 n
D1 C6 3.456(15) 3_565 n
D1 C6 3.839(19) 201_445 n
D1 C11 3.510(15) 3_565 n
D1 C11 4.106(15) 201_444 n
D1 C11 4.029(13) 201_445 n
D1 Co2 4.742(32) 1_554 n
D1 Co2 5.331(33) 1_555 n
D1 Co2 4.271(31) 103_554 n
D1 Co2 2.232(32) 202_554 n
D1 O9 3.012(17) 3_564 n
D1 O9 3.137(18) 201_444 n
D1 O12 3.155(16) 3_565 n
D1 O12 3.907(18) 201_445 n
D1 O15 2.880(18) 201_444 n
D1 D1 5.078(23) 4_555 n
D1 D1 5.840(21) 6_555 n
D1 D1 5.961(19) 103_554 n
D1 D1 5.961(19) 202_555 n
D1 D2 4.060(16) 3_564 n
D1 D2 3.046(18) 3_565 n
D1 D2 5.681(17) 5_664 n
D1 D2 5.007(15) 5_665 n
D1 D2 5.723(20) 201_444 n
D1 D3 3.246(24) 102_544 n
D1 D4 3.31(6) 102_544 n
D2 C1 3.854(23) 1_555 n
D2 C2 3.591(23) 1_555 n
D2 C6 3.974(21) 1_555 n
D2 C6 3.889(20) 202_665 n
D2 C11 3.711(20) 1_555 n
D2 C11 3.183(16) 202_665 n
D2 Co2 4.057(34) 2_665 n
D2 Co2 4.80(4) 101_554 n
D2 Co2 4.503(33) 203_564 n
D2 Co2 4.24(4) 203_565 n
D2 H7 2.957(32) 1_555 n
D2 O9 3.260(19) 1_555 n
D2 O12 4.073(20) 1_555 n
D2 O12 3.325(18) 202_665 n
D2 O15 3.781(21) 1_555 n
D2 O15 3.176(18) 202_665 n
D2 C2m 4.118(21) 1_555 n
D2 H7m 3.959(30) 1_555 n
D2 D1 3.046(18) 2_665 n
D2 D1 4.060(16) 2_666 n
D2 D1 5.007(15) 5_665 n
D2 D1 5.681(17) 5_666 n
D2 D1 5.723(20) 101_555 n
D2 D2 3.109(24) 6_565 n
D2 D3 3.916(27) 103_664 n
D2 D4 5.40(9) 103_664 n
D2 D4 4.54(7) 103_665 n
D3 C1 3.44(5) 103_554 n
D3 C1 3.44(5) 105_654 n
D3 C2 3.53(5) 103_554 n
D3 C6 3.35(5) 103_555 n
D3 C6 3.35(5) 105_655 n
D3 Co2 4.89(4) 101_544 n
D3 Co2 4.89(4) 104_544 n
D3 C2m 3.20(5) 103_555 n
D3 H7m 3.65(6) 103_555 n
D3 D1 3.246(24) 203_555 n
D3 D1 3.246(24) 205_555 n
D3 D2 3.916(27) 202_655 n
D3 D2 3.916(27) 206_455 n
D3 D4 2.51(9) 1_555 n
D3 D4 4.37(10) 1_556 n
D4 Co2 4.78(8) 101_544 n
D4 Co2 4.78(8) 104_544 n
D4 O15 3.75(9) 103_554 n
D4 O15 3.75(9) 105_654 n
D4 C2m 3.94(11) 103_554 n
D4 H7m 3.27(13) 103_554 n
D4 D1 3.31(6) 203_555 n
D4 D1 3.31(6) 205_555 n
D4 D2 4.54(7) 202_654 n
D4 D2 5.40(9) 202_655 n
D4 D2 4.54(7) 206_454 n
D4 D2 5.40(9) 206_455 n
D4 D3 4.37(10) 1_554 n
D4 D3 2.51(9) 1_555 n
